data_7159249
loop_
_publ_author_name
'Zhang, Zhang'
'Wang, Ying-Chun'
'Tang, Hai-Tao'
'Pan, Ying-Ming'
'Meng, Xiu-Jin'

_publ_section_title
;
 Electrocatalytic ring-opening dihydroalkoxylation of <i>N</i>-aryl
 maleimides with alcohols under metal- and oxidant-free conditions.
;
_journal_issue 15
_journal_name_full 'Organic &amp; biomolecular chemistry'
_journal_page_first 3177
_journal_page_last 3182
_journal_paper_doi 10.1039/d3ob00178d
_journal_volume 21
_journal_year 2023
_chemical_formula_moiety 'C18 H19 N O4'
_chemical_formula_sum 'C18 H19 N O4'
_chemical_formula_weight 313.34
_space_group_crystal_system monoclinic
_space_group_IT_number 14
_space_group_name_Hall '-P 2ybc'
_space_group_name_H-M_alt 'P 1 21/c 1'
_atom_sites_solution_hydrogens geom
_atom_sites_solution_primary dual
_audit_block_doi 10.5517/ccdc.csd.cc2d6dvw
_audit_creation_date 2022-08-17
_audit_creation_method
;
Olex2 1.5-beta
(compiled 2021.12.09 svn.r5202d8cf for OlexSys, GUI svn.r6439)
;
_audit_update_record
;
2022-10-02 deposited with the CCDC.	2023-03-15 downloaded from the CCDC.
;
_cell_angle_alpha 90
_cell_angle_beta 94.192(12)
_cell_angle_gamma 90
_cell_formula_units_Z 4
_cell_length_a 27.340(4)
_cell_length_b 5.3646(6)
_cell_length_c 10.6018(13)
_cell_measurement_reflns_used 835
_cell_measurement_temperature 99.99(10)
_cell_measurement_theta_max 70.4320
_cell_measurement_theta_min 3.2380
_cell_volume 1550.8(3)
_computing_cell_refinement 'CrysAlisPro 1.171.39.33c (Rigaku OD, 2017)'
_computing_data_collection 'CrysAlisPro 1.171.39.33c (Rigaku OD, 2017)'
_computing_data_reduction 'CrysAlisPro 1.171.39.33c (Rigaku OD, 2017)'
_computing_molecular_graphics 'Olex2 1.5-beta (Dolomanov et al., 2009)'
_computing_publication_material 'Olex2 1.5-beta (Dolomanov et al., 2009)'
_computing_structure_refinement 'SHELXL 2017/1 (Sheldrick, 2015)'
_computing_structure_solution 'SHELXT 2014/5 (Sheldrick, 2014)'
_diffrn_ambient_environment N~2~
_diffrn_ambient_temperature 99.99(10)
_diffrn_detector 'CCD plate'
_diffrn_measured_fraction_theta_full 0.993
_diffrn_measured_fraction_theta_max 0.993
_diffrn_measurement_details
;
List of Runs (angles in degrees, time in seconds):

  # Type    Start    End  Width  t~exp~   \w     \q     \k     \f   Frames
#--------------------------------------------------------------------------
  1  \w     -2.00 124.00   0.50    0.50    --   41.80   0.00 120.00  252
  2  \w    -15.00  60.00   0.50    0.50    --   41.80 -57.00  90.00  150
  3  \w     84.00 110.00   0.50    0.50    --   41.80  77.00 120.00   52
  4  \w     38.00 134.00   0.50    1.00    --  102.30 -50.00-150.00  192
  5  \w     56.00 172.00   0.50    1.00    --  102.30  38.00   0.00  232
  6  \w     25.00  74.00   0.50    1.00    --  102.30 -64.00-150.00   98
  7  \w     66.00  92.00   0.50    1.00    --  102.30 -77.00 -60.00   52
  8  \w     14.00  40.00   0.50    1.00    --  102.30 -77.00  60.00   52
  9  \w     47.00 142.00   0.50    1.00    --  102.30 -77.00  60.00  190
 10  \w     83.00 121.00   0.50    1.00    --  102.30 -64.00-150.00   76
 11  \w     90.00 136.00   0.50    1.00    --  102.30  82.00 -30.00   92
 12  \w     14.00 126.00   0.50    1.00    --  102.30 -64.00  60.00  224
;
_diffrn_measurement_device 'four-circle diffractometer'
_diffrn_measurement_device_type 'XtaLAB AFC12 (RINC): Kappa single'
_diffrn_measurement_method '\w scans'
_diffrn_orient_matrix_type 'CrysAlisPro convention (1999,Acta A55,543-557)'
_diffrn_orient_matrix_UB_11 0.0516080000
_diffrn_orient_matrix_UB_12 -0.0200079000
_diffrn_orient_matrix_UB_13 0.0679970000
_diffrn_orient_matrix_UB_21 -0.0223293000
_diffrn_orient_matrix_UB_22 -0.1091335000
_diffrn_orient_matrix_UB_23 0.1173032000
_diffrn_orient_matrix_UB_31 0.0053641000
_diffrn_orient_matrix_UB_32 -0.2647989000
_diffrn_orient_matrix_UB_33 -0.0534681000
_diffrn_radiation_monochromator mirror
_diffrn_radiation_probe x-ray
_diffrn_radiation_type 'Cu K\a'
_diffrn_radiation_wavelength 1.54184
_diffrn_reflns_av_R_equivalents 0.0558
_diffrn_reflns_av_unetI/netI 0.0859
_diffrn_reflns_Laue_measured_fraction_full 0.993
_diffrn_reflns_Laue_measured_fraction_max 0.993
_diffrn_reflns_limit_h_max 32
_diffrn_reflns_limit_h_min -32
_diffrn_reflns_limit_k_max 3
_diffrn_reflns_limit_k_min -6
_diffrn_reflns_limit_l_max 11
_diffrn_reflns_limit_l_min -12
_diffrn_reflns_number 5702
_diffrn_reflns_point_group_measured_fraction_full 0.993
_diffrn_reflns_point_group_measured_fraction_max 0.993
_diffrn_reflns_theta_full 66.591
_diffrn_reflns_theta_max 66.591
_diffrn_reflns_theta_min 3.242
_diffrn_source 'Rotating-anode X-ray tube'
_diffrn_source_type 'Rigaku (Cu) X-ray Source'
_exptl_absorpt_coefficient_mu 0.779
_exptl_absorpt_correction_T_max 1.00000
_exptl_absorpt_correction_T_min 0.63480
_exptl_absorpt_correction_type multi-scan
_exptl_absorpt_process_details
;
CrysAlisPro 1.171.39.33c (Rigaku Oxford Diffraction, 2017)
Empirical absorption correction using spherical harmonics,
 implemented in SCALE3 ABSPACK scaling algorithm.
;
_exptl_crystal_colour 'clear pale colourless'
_exptl_crystal_density_diffrn 1.342
_exptl_crystal_description block
_exptl_crystal_F_000 664
_exptl_crystal_size_max 0.12
_exptl_crystal_size_mid 0.11
_exptl_crystal_size_min 0.09
_refine_diff_density_max 0.490
_refine_diff_density_min -0.382
_refine_diff_density_rms 0.129
_refine_ls_extinction_method none
_refine_ls_goodness_of_fit_ref 1.217
_refine_ls_hydrogen_treatment constr
_refine_ls_matrix_type full
_refine_ls_number_parameters 210
_refine_ls_number_reflns 2729
_refine_ls_number_restraints 0
_refine_ls_restrained_S_all 1.217
_refine_ls_R_factor_all 0.1369
_refine_ls_R_factor_gt 0.1125
_refine_ls_shift/su_max 0.000
_refine_ls_shift/su_mean 0.000
_refine_ls_structure_factor_coef Fsqd
_refine_ls_weighting_details 'w=1/[\s^2^(Fo^2^)+(0.2000P)^2^] where P=(Fo^2^+2Fc^2^)/3'
_refine_ls_weighting_scheme calc
_refine_ls_wR_factor_gt 0.2955
_refine_ls_wR_factor_ref 0.3212
_reflns_Friedel_coverage 0.000
_reflns_number_gt 1944
_reflns_number_total 2729
_reflns_threshold_expression 'I > 2\s(I)'
_cod_data_source_file d3ob00178d2.cif
_cod_data_source_block b-0817
_cod_depositor_comments 'Adding full bibliography for 7159249.cif.'
_cod_database_code 7159249
_shelx_shelxl_version_number 2017/1
_shelx_space_group_comment
;
The symmetry employed for this shelxl refinement is uniquely defined
by the following loop, which should always be used as a source of
symmetry information in preference to the above space-group names.
They are only intended as comments.
;
_olex2_refinement_description
;
1. Fixed Uiso
 At 1.2 times of:
  All C(H) groups, All C(H,H) groups, All N(H) groups
 At 1.5 times of:
  All C(H,H,H) groups
2.a Ternary CH refined with riding coordinates:
 C14(H14)
2.b Secondary CH2 refined with riding coordinates:
 C15(H15A,H15B)
2.c Aromatic/amide H refined with riding coordinates:
 N1(H1), C1(H1A), C2(H2), C3(H3), C4(H4), C5(H5), C8(H8), C9(H9), C11(H11),
 C12(H12)
2.d Idealised Me refined as rotating group:
 C17(H17A,H17B,H17C), C18(H18A,H18B,H18C)
;
_olex2_submission_special_instructions 'No special instructions were received'
_oxdiff_exptl_absorpt_empirical_details
;
Empirical correction (ABSPACK) includes:
- Absorption correction using spherical harmonics
- Frame scaling
;
_oxdiff_exptl_absorpt_empirical_full_max 2.061
_oxdiff_exptl_absorpt_empirical_full_min 0.488

loop_
_space_group_symop_operation_xyz
'x, y, z'
'-x, y+1/2, -z+1/2'
'-x, -y, -z'
'x, -y-1/2, z-1/2'

loop_
_atom_site_label
_atom_site_type_symbol
_atom_site_fract_x
_atom_site_fract_y
_atom_site_fract_z
_atom_site_U_iso_or_equiv
_atom_site_adp_type
_atom_site_occupancy
_atom_site_site_symmetry_order
_atom_site_calc_flag
_atom_site_refinement_flags_posn
_atom_site_refinement_flags_adp
_atom_site_refinement_flags_occupancy
_atom_site_disorder_assembly
_atom_site_disorder_group
O1 O 0.70777(10) 0.0800(5) 0.5707(3) 0.0306(8) Uani 1 1 d . . . . .
O2 O 0.64098(10) 0.6083(5) 0.4410(3) 0.0267(7) Uani 1 1 d . . . . .
O3 O 0.56655(10) 0.2337(5) 0.2997(3) 0.0254(7) Uani 1 1 d . . . . .
O4 O 0.52107(9) 0.2484(4) 0.4665(3) 0.0207(7) Uani 1 1 d . . . . .
N1 N 0.71963(12) 0.4959(6) 0.5971(3) 0.0262(8) Uani 1 1 d . . . . .
H1 H 0.709081 0.639499 0.571306 0.031 Uiso 1 1 calc R U . . .
C1 C 0.9171(2) 0.6891(12) 0.9744(5) 0.0603(18) Uani 1 1 d . . . . .
H1A H 0.915444 0.809632 0.911207 0.072 Uiso 1 1 calc R U . . .
C2 C 0.9549(3) 0.6956(13) 1.0672(6) 0.074(2) Uani 1 1 d . . . . .
H2 H 0.978341 0.821107 1.065662 0.088 Uiso 1 1 calc R U . . .
C3 C 0.95891(16) 0.5205(8) 1.1624(4) 0.0340(11) Uani 1 1 d . . . . .
H3 H 0.984805 0.525142 1.224299 0.041 Uiso 1 1 calc R U . . .
C4 C 0.92385(18) 0.3402(10) 1.1632(6) 0.0483(14) Uani 1 1 d . . . . .
H4 H 0.925576 0.220653 1.226884 0.058 Uiso 1 1 calc R U . . .
C5 C 0.8858(2) 0.3333(11) 1.0702(6) 0.0569(17) Uani 1 1 d . . . . .
H5 H 0.862305 0.208151 1.072638 0.068 Uiso 1 1 calc R U . . .
C6 C 0.88142(14) 0.5069(7) 0.9734(4) 0.0263(9) Uani 1 1 d . . . . .
C7 C 0.84031(14) 0.5017(7) 0.8740(4) 0.0241(9) Uani 1 1 d . . . . .
C8 C 0.8336(2) 0.6849(10) 0.7819(6) 0.0538(17) Uani 1 1 d . . . . .
H8 H 0.856162 0.814760 0.781458 0.065 Uiso 1 1 calc R U . . .
C9 C 0.79494(19) 0.6817(9) 0.6911(6) 0.0530(17) Uani 1 1 d . . . . .
H9 H 0.791689 0.808486 0.631289 0.064 Uiso 1 1 calc R U . . .
C10 C 0.76101(14) 0.4913(7) 0.6886(4) 0.0256(9) Uani 1 1 d . . . . .
C11 C 0.76669(19) 0.3035(11) 0.7789(5) 0.0445(13) Uani 1 1 d . . . . .
H11 H 0.744231 0.173272 0.778455 0.053 Uiso 1 1 calc R U . . .
C12 C 0.8057(2) 0.3106(10) 0.8691(5) 0.0446(13) Uani 1 1 d . . . . .
H12 H 0.808949 0.183574 0.928837 0.054 Uiso 1 1 calc R U . . .
C13 C 0.69623(14) 0.2955(7) 0.5488(4) 0.0245(9) Uani 1 1 d . . . . .
C14 C 0.65087(14) 0.3522(7) 0.4572(4) 0.0244(9) Uani 1 1 d . . . . .
H14 H 0.656049 0.278993 0.374572 0.029 Uiso 1 1 calc R U . . .
C15 C 0.60666(14) 0.2293(7) 0.5090(4) 0.0212(9) Uani 1 1 d . . . . .
H15A H 0.614265 0.057109 0.530334 0.025 Uiso 1 1 calc R U . . .
H15B H 0.598499 0.314389 0.585375 0.025 Uiso 1 1 calc R U . . .
C16 C 0.56336(14) 0.2391(6) 0.4118(4) 0.0200(8) Uani 1 1 d . . . . .
C17 C 0.47697(14) 0.2478(7) 0.3820(4) 0.0238(9) Uani 1 1 d . . . . .
H17A H 0.477304 0.388955 0.326411 0.036 Uiso 1 1 calc R U . . .
H17B H 0.448750 0.257025 0.430642 0.036 Uiso 1 1 calc R U . . .
H17C H 0.475637 0.097175 0.333044 0.036 Uiso 1 1 calc R U . . .
C18 C 0.65776(18) 0.7103(8) 0.3270(4) 0.0320(10) Uani 1 1 d . . . . .
H18A H 0.648673 0.600934 0.257496 0.048 Uiso 1 1 calc R U . . .
H18B H 0.692795 0.727388 0.335762 0.048 Uiso 1 1 calc R U . . .
H18C H 0.643054 0.870843 0.311239 0.048 Uiso 1 1 calc R U . . .

loop_
_atom_site_aniso_label
_atom_site_aniso_U_11
_atom_site_aniso_U_22
_atom_site_aniso_U_33
_atom_site_aniso_U_23
_atom_site_aniso_U_13
_atom_site_aniso_U_12
O1 0.0349(16) 0.0218(15) 0.0349(17) -0.0014(12) 0.0009(12) -0.0051(12)
O2 0.0340(15) 0.0167(13) 0.0300(16) -0.0006(11) 0.0064(12) 0.0002(11)
O3 0.0273(15) 0.0302(16) 0.0182(15) -0.0002(11) -0.0008(11) -0.0034(11)
O4 0.0181(13) 0.0185(13) 0.0251(15) 0.0014(10) -0.0005(11) 0.0009(9)
N1 0.0277(17) 0.0185(16) 0.033(2) 0.0026(13) 0.0046(14) 0.0041(13)
C1 0.071(4) 0.069(4) 0.037(3) 0.026(3) -0.022(3) -0.039(3)
C2 0.086(5) 0.077(4) 0.053(4) 0.031(3) -0.034(3) -0.054(4)
C3 0.036(2) 0.033(2) 0.032(2) -0.0050(18) -0.0032(18) 0.0002(18)
C4 0.037(3) 0.044(3) 0.062(3) 0.027(3) -0.012(2) -0.006(2)
C5 0.042(3) 0.046(3) 0.079(4) 0.028(3) -0.021(3) -0.014(2)
C6 0.030(2) 0.0190(19) 0.030(2) -0.0048(16) 0.0057(17) 0.0010(15)
C7 0.027(2) 0.0172(19) 0.029(2) -0.0024(15) 0.0054(16) 0.0001(14)
C8 0.045(3) 0.030(2) 0.082(4) 0.022(3) -0.028(3) -0.014(2)
C9 0.043(3) 0.028(2) 0.083(4) 0.024(3) -0.028(3) -0.009(2)
C10 0.0234(19) 0.028(2) 0.026(2) -0.0082(16) 0.0025(15) -0.0001(15)
C11 0.045(3) 0.059(3) 0.028(2) 0.006(2) -0.005(2) -0.028(2)
C12 0.054(3) 0.052(3) 0.027(2) 0.013(2) -0.007(2) -0.024(2)
C13 0.0238(19) 0.027(2) 0.023(2) 0.0008(16) 0.0052(16) 0.0008(15)
C14 0.029(2) 0.0167(19) 0.028(2) 0.0008(15) 0.0029(16) -0.0001(15)
C15 0.0233(19) 0.0193(18) 0.0207(19) 0.0006(14) -0.0010(15) -0.0010(14)
C16 0.0219(19) 0.0127(17) 0.025(2) 0.0012(14) 0.0009(15) 0.0001(13)
C17 0.0215(19) 0.0215(19) 0.028(2) 0.0027(14) -0.0019(16) -0.0004(13)
C18 0.046(3) 0.024(2) 0.027(2) 0.0054(17) 0.0077(19) 0.0020(18)

loop_
_atom_type_symbol
_atom_type_description
_atom_type_scat_dispersion_real
_atom_type_scat_dispersion_imag
_atom_type_scat_source
C C 0.0181 0.0091 'International Tables Vol C Tables 4.2.6.8 and 6.1.1.4'
H H 0.0000 0.0000 'International Tables Vol C Tables 4.2.6.8 and 6.1.1.4'
N N 0.0311 0.0180 'International Tables Vol C Tables 4.2.6.8 and 6.1.1.4'
O O 0.0492 0.0322 'International Tables Vol C Tables 4.2.6.8 and 6.1.1.4'

loop_
_geom_angle_atom_site_label_1
_geom_angle_atom_site_label_2
_geom_angle_atom_site_label_3
_geom_angle
_geom_angle_site_symmetry_1
_geom_angle_site_symmetry_3
_geom_angle_publ_flag
C14 O2 C18 113.9(3) . . ?
C16 O4 C17 116.1(3) . . ?
C10 N1 H1 117.4 . . ?
C13 N1 H1 117.4 . . ?
C13 N1 C10 125.3(3) . . ?
C2 C1 H1A 119.4 . . ?
C2 C1 C6 121.2(5) . . ?
C6 C1 H1A 119.4 . . ?
C1 C2 H2 119.3 . . ?
C1 C2 C3 121.4(5) . . ?
C3 C2 H2 119.3 . . ?
C2 C3 H3 121.0 . . ?
C4 C3 C2 118.1(4) . . ?
C4 C3 H3 121.0 . . ?
C3 C4 H4 119.7 . . ?
C3 C4 C5 120.6(5) . . ?
C5 C4 H4 119.7 . . ?
C4 C5 H5 119.0 . . ?
C4 C5 C6 122.0(4) . . ?
C6 C5 H5 119.0 . . ?
C1 C6 C5 116.7(4) . . ?
C1 C6 C7 121.1(4) . . ?
C5 C6 C7 122.2(4) . . ?
C8 C7 C6 122.7(4) . . ?
C8 C7 C12 116.2(4) . . ?
C12 C7 C6 121.1(4) . . ?
C7 C8 H8 118.8 . . ?
C9 C8 C7 122.5(4) . . ?
C9 C8 H8 118.8 . . ?
C8 C9 H9 119.9 . . ?
C8 C9 C10 120.3(4) . . ?
C10 C9 H9 119.9 . . ?
C9 C10 N1 119.8(4) . . ?
C9 C10 C11 118.8(4) . . ?
C11 C10 N1 121.4(4) . . ?
C10 C11 H11 120.0 . . ?
C12 C11 C10 119.9(4) . . ?
C12 C11 H11 120.0 . . ?
C7 C12 H12 118.9 . . ?
C11 C12 C7 122.3(4) . . ?
C11 C12 H12 118.9 . . ?
O1 C13 N1 125.6(4) . . ?
O1 C13 C14 119.4(3) . . ?
N1 C13 C14 115.0(3) . . ?
O2 C14 C13 113.9(3) . . ?
O2 C14 H14 108.7 . . ?
O2 C14 C15 108.5(3) . . ?
C13 C14 H14 108.7 . . ?
C15 C14 C13 108.2(3) . . ?
C15 C14 H14 108.7 . . ?
C14 C15 H15A 109.6 . . ?
C14 C15 H15B 109.6 . . ?
H15A C15 H15B 108.2 . . ?
C16 C15 C14 110.1(3) . . ?
C16 C15 H15A 109.6 . . ?
C16 C15 H15B 109.6 . . ?
O3 C16 O4 124.2(3) . . ?
O3 C16 C15 124.4(3) . . ?
O4 C16 C15 111.4(3) . . ?
O4 C17 H17A 109.5 . . ?
O4 C17 H17B 109.5 . . ?
O4 C17 H17C 109.5 . . ?
H17A C17 H17B 109.5 . . ?
H17A C17 H17C 109.5 . . ?
H17B C17 H17C 109.5 . . ?
O2 C18 H18A 109.5 . . ?
O2 C18 H18B 109.5 . . ?
O2 C18 H18C 109.5 . . ?
H18A C18 H18B 109.5 . . ?
H18A C18 H18C 109.5 . . ?
H18B C18 H18C 109.5 . . ?

loop_
_geom_bond_atom_site_label_1
_geom_bond_atom_site_label_2
_geom_bond_distance
_geom_bond_site_symmetry_2
_geom_bond_publ_flag
O1 C13 1.216(5) . ?
O2 C14 1.408(5) . ?
O2 C18 1.433(5) . ?
O3 C16 1.198(5) . ?
O4 C16 1.332(5) . ?
O4 C17 1.448(5) . ?
N1 H1 0.8600 . ?
N1 C10 1.436(5) . ?
N1 C13 1.334(5) . ?
C1 H1A 0.9300 . ?
C1 C2 1.376(8) . ?
C1 C6 1.380(7) . ?
C2 H2 0.9300 . ?
C2 C3 1.377(7) . ?
C3 H3 0.9300 . ?
C3 C4 1.362(7) . ?
C4 H4 0.9300 . ?
C4 C5 1.381(7) . ?
C5 H5 0.9300 . ?
C5 C6 1.384(7) . ?
C6 C7 1.484(6) . ?
C7 C8 1.388(6) . ?
C7 C12 1.394(6) . ?
C8 H8 0.9300 . ?
C8 C9 1.377(7) . ?
C9 H9 0.9300 . ?
C9 C10 1.379(6) . ?
C10 C11 1.391(6) . ?
C11 H11 0.9300 . ?
C11 C12 1.380(7) . ?
C12 H12 0.9300 . ?
C13 C14 1.548(5) . ?
C14 H14 0.9800 . ?
C14 C15 1.514(5) . ?
C15 H15A 0.9700 . ?
C15 H15B 0.9700 . ?
C15 C16 1.513(5) . ?
C17 H17A 0.9600 . ?
C17 H17B 0.9600 . ?
C17 H17C 0.9600 . ?
C18 H18A 0.9600 . ?
C18 H18B 0.9600 . ?
C18 H18C 0.9600 . ?

loop_
_geom_torsion_atom_site_label_1
_geom_torsion_atom_site_label_2
_geom_torsion_atom_site_label_3
_geom_torsion_atom_site_label_4
_geom_torsion
_geom_torsion_site_symmetry_1
_geom_torsion_site_symmetry_2
_geom_torsion_site_symmetry_3
_geom_torsion_site_symmetry_4
_geom_torsion_publ_flag
O1 C13 C14 O2 179.2(4) . . . . ?
O1 C13 C14 C15 58.5(5) . . . . ?
O2 C14 C15 C16 66.1(4) . . . . ?
N1 C10 C11 C12 -177.0(4) . . . . ?
N1 C13 C14 O2 -1.0(5) . . . . ?
N1 C13 C14 C15 -121.8(4) . . . . ?
C1 C2 C3 C4 -0.7(11) . . . . ?
C1 C6 C7 C8 -3.9(7) . . . . ?
C1 C6 C7 C12 176.7(5) . . . . ?
C2 C1 C6 C5 0.2(10) . . . . ?
C2 C1 C6 C7 179.4(6) . . . . ?
C2 C3 C4 C5 0.6(9) . . . . ?
C3 C4 C5 C6 -0.1(10) . . . . ?
C4 C5 C6 C1 -0.2(9) . . . . ?
C4 C5 C6 C7 -179.4(5) . . . . ?
C5 C6 C7 C8 175.2(6) . . . . ?
C5 C6 C7 C12 -4.1(7) . . . . ?
C6 C1 C2 C3 0.3(12) . . . . ?
C6 C7 C8 C9 -178.8(5) . . . . ?
C6 C7 C12 C11 179.0(5) . . . . ?
C7 C8 C9 C10 -0.3(10) . . . . ?
C8 C7 C12 C11 -0.4(8) . . . . ?
C8 C9 C10 N1 177.2(5) . . . . ?
C8 C9 C10 C11 -0.1(9) . . . . ?
C9 C10 C11 C12 0.2(8) . . . . ?
C10 N1 C13 O1 -3.5(7) . . . . ?
C10 N1 C13 C14 176.7(3) . . . . ?
C10 C11 C12 C7 0.0(9) . . . . ?
C12 C7 C8 C9 0.6(9) . . . . ?
C13 N1 C10 C9 151.2(5) . . . . ?
C13 N1 C10 C11 -31.5(6) . . . . ?
C13 C14 C15 C16 -169.8(3) . . . . ?
C14 C15 C16 O3 31.5(5) . . . . ?
C14 C15 C16 O4 -150.0(3) . . . . ?
C17 O4 C16 O3 0.9(5) . . . . ?
C17 O4 C16 C15 -177.5(3) . . . . ?
C18 O2 C14 C13 100.2(4) . . . . ?
C18 O2 C14 C15 -139.2(3) . . . . ?
